data_4503534
loop_
_publ_author_name
'Hong, Jung Hoon'
'Oh, Yunghee'
'Kim, Youngmee'
'Kang, Sung Kwon'
'Choi, Jungkweon'
'Kim, Wan Seop'
'Lee, Jong In'
'Kim, Sung-Jin'
'Hur, Nam Hwi'

_publ_section_title
;
 Polymorph Selective Growth of Sodium Tetrakis(2-pyridinecarboxylato)
 Lanthanides and Their Structure Sensitive Properties
;
_journal_issue 4
_journal_name_full 'Crystal Growth &amp; Design'
_journal_page_first 1364
_journal_paper_doi 10.1021/cg7012705
_journal_volume 8
_journal_year 2008
_chemical_compound_source synthesized
_chemical_formula_moiety 'C24 H20 N4 Na O10 Tb'
_chemical_formula_sum 'C24 H20 N4 Na O10 Tb'
_chemical_formula_weight 706.36
_chemical_name_common unknown
_chemical_name_systematic unknown
_space_group_IT_number 15
_symmetry_cell_setting monoclinic
_symmetry_Int_Tables_number 15
_symmetry_space_group_name_Hall '-C 2yc'
_symmetry_space_group_name_H-M 'C 1 2/c 1'
_atom_sites_solution_hydrogens geom
_atom_sites_solution_primary direct
_atom_sites_solution_secondary difmap
_audit_creation_method SHELXL-97
_cell_angle_alpha 90.00
_cell_angle_beta 105.112(4)
_cell_angle_gamma 90.00
_cell_formula_units_Z 8
_cell_length_a 21.199(6)
_cell_length_b 12.686(3)
_cell_length_c 20.367(5)
_cell_measurement_reflns_used 2265
_cell_measurement_temperature 100(2)
_cell_measurement_theta_max 27
_cell_measurement_theta_min 0.2
_cell_volume 5288(2)
_computing_cell_refinement 'Bruker SMART program'
_computing_data_collection 'Bruker SMART program'
_computing_data_reduction 'Bruker SMART program'
_computing_molecular_graphics 'Ortep-3 Ver.1.08'
_computing_publication_material 'enCIFer 1.2'
_computing_structure_refinement 'SHELXL-97 (Sheldrick, 1997)'
_computing_structure_solution 'SHELXS-97 (Sheldrick, 1990)'
_diffrn_ambient_temperature 100(2)
_diffrn_measured_fraction_theta_full 0.995
_diffrn_measured_fraction_theta_max 0.995
_diffrn_measurement_device_type 'transmittance with Laue geometry'
_diffrn_measurement_method 'profile data from \q/2\q scans'
_diffrn_radiation_monochromator graphite
_diffrn_radiation_probe x-ray
_diffrn_radiation_type MoK\a
_diffrn_radiation_wavelength 0.71073
_diffrn_reflns_av_R_equivalents 0.0981
_diffrn_reflns_av_sigmaI/netI 0.0842
_diffrn_reflns_limit_h_max 24
_diffrn_reflns_limit_h_min -26
_diffrn_reflns_limit_k_max 8
_diffrn_reflns_limit_k_min -15
_diffrn_reflns_limit_l_max 25
_diffrn_reflns_limit_l_min -21
_diffrn_reflns_number 16073
_diffrn_reflns_theta_full 26.05
_diffrn_reflns_theta_max 26.05
_diffrn_reflns_theta_min 1.89
_diffrn_source 'fine-focus sealed tube'
_diffrn_source_type 'Bruker APEX CCD'
_diffrn_standards_decay_% 0.5
_diffrn_standards_interval_time 60
_diffrn_standards_number 15
_exptl_absorpt_coefficient_mu 2.755
_exptl_absorpt_correction_T_max 0.643
_exptl_absorpt_correction_T_min 0.595
_exptl_absorpt_correction_type multi-scan
_exptl_absorpt_process_details 'Bruker SADABS'
_exptl_crystal_colour 'clear yellow'
_exptl_crystal_density_diffrn 1.775
_exptl_crystal_density_method 'not measured'
_exptl_crystal_description plate
_exptl_crystal_F_000 2784.0
_exptl_crystal_recrystallization_method 'solvent evaporation'
_exptl_crystal_size_max 0.20
_exptl_crystal_size_mid 0.16
_exptl_crystal_size_min 0.16
_refine_diff_density_max 0.323
_refine_diff_density_min -0.352
_refine_diff_density_rms 0.168
_refine_ls_extinction_method none
_refine_ls_goodness_of_fit_ref 1.005
_refine_ls_hydrogen_treatment refxyz
_refine_ls_matrix_type full
_refine_ls_number_parameters 395
_refine_ls_number_reflns 4665
_refine_ls_number_restraints 0
_refine_ls_restrained_S_all 1.005
_refine_ls_R_factor_all 0.0624
_refine_ls_R_factor_gt 0.0411
_refine_ls_shift/su_max 0.001
_refine_ls_shift/su_mean 0.000
_refine_ls_structure_factor_coef Fsqd
_refine_ls_weighting_details 'calc w=1/[\s^2^(Fo^2^)+(0.0493P)^2^+0.0000P] where P=(Fo^2^+2Fc^2^)/3'
_refine_ls_weighting_scheme calc
_refine_ls_wR_factor_gt 0.0683
_refine_ls_wR_factor_ref 0.0721
_reflns_number_gt 5227
_reflns_number_total 5227
_reflns_threshold_expression >2sigma(I)
_cod_data_source_file cg7012705-file003.cif
_cod_data_source_block 1(Tb)100K
_cod_depositor_comments
;
  Moved the _audit_creation_method data item out of the loop.

  Antanas Vaitkus,
  2019-03-01
;
_cod_original_sg_symbol_H-M 'C 2/c'
_cod_database_code 4503534

loop_
_symmetry_equiv_pos_as_xyz
'x, y, z'
'-x, y, -z+1/2'
'x+1/2, y+1/2, z'
'-x+1/2, y+1/2, -z+1/2'
'-x, -y, -z'
'x, -y, z-1/2'
'-x+1/2, -y+1/2, -z'
'x+1/2, -y+1/2, z-1/2'

loop_
_atom_site_label
_atom_site_type_symbol
_atom_site_fract_x
_atom_site_fract_y
_atom_site_fract_z
_atom_site_U_iso_or_equiv
_atom_site_adp_type
_atom_site_occupancy
_atom_site_symmetry_multiplicity
_atom_site_calc_flag
_atom_site_refinement_flags
Tb1 Tb 0.233738(11) 0.022427(19) 0.258269(11) 0.02149(10) Uani 1 1 d .
Na1 Na 0.18746(12) 0.28261(17) 0.14555(12) 0.0416(6) Uani 1 1 d .
O1 O 0.33835(7) -0.0553(3) 0.31061(8) 0.0291(4) Uani 1 1 d .
O2 O 0.42988(9) -0.1306(3) 0.3007(2) 0.0352(5) Uani 1 1 d .
O3 O 0.16710(6) 0.0935(3) 0.15447(6) 0.0336(4) Uani 1 1 d .
O4 O 0.08832(8) 0.0868(3) 0.05727(7) 0.0329(4) Uani 1 1 d .
O5 O 0.21858(8) -0.0951(3) 0.34255(7) 0.0297(4) Uani 1 1 d .
O6 O 0.17884(3) -0.1345(4) 0.4311(2) 0.0274(9) Uani 1 1 d .
O7 O 0.23835(5) 0.2143(3) 0.25785(5) 0.0320(7) Uani 1 1 d .
O8 O 0.25166(6) 0.3715(3) 0.30908(16) 0.0335(8) Uani 1 1 d .
N1 N 0.3279(2) 0.0598(4) 0.1998(2) 0.0309(10) Uani 1 1 d .
N2 N 0.12346(9) -0.0830(3) 0.19943(19) 0.0323(9) Uani 1 1 d .
N3 N 0.1429(2) 0.0765(4) 0.3146(2) 0.0250(9) Uani 1 1 d .
N4 N 0.2878(2) 0.1171(3) 0.3757(2) 0.0256(5) Uani 1 1 d .
C1 C 0.3835(2) -0.0682(4) 0.2819(3) 0.0306(6) Uani 1 1 d .
C2 C 0.3804(3) -0.0019(4) 0.2198(3) 0.0302(6) Uani 1 1 d .
C3 C 0.4284(3) -0.0067(5) 0.1848(3) 0.0301(7) Uani 1 1 d .
H3 H 0.4637 -0.0524 0.1989 0.048 Uiso 1 1 calc R
C4 C 0.4231(3) 0.0575(5) 0.1285(3) 0.0330(7) Uani 1 1 d .
H4 H 0.4551 0.0565 0.1047 0.052 Uiso 1 1 calc R
C5 C 0.3698(3) 0.1228(5) 0.1086(3) 0.0326(7) Uani 1 1 d .
H5 H 0.3654 0.1677 0.0716 0.051 Uiso 1 1 calc R
C6 C 0.3232(3) 0.1203(5) 0.1445(3) 0.0380(7) Uani 1 1 d .
H6 H 0.2864 0.1627 0.1298 0.046 Uiso 1 1 calc R
C7 C 0.1177(2) 0.0513(4) 0.1129(2) 0.0217(5) Uani 1 1 d .
C8 C 0.0941(2) -0.0512(4) 0.1358(2) 0.0288(5) Uani 1 1 d .
C9 C 0.0442(2) -0.1092(4) 0.0927(2) 0.0245(5) Uani 1 1 d .
H9 H 0.0253 -0.0857 0.0486 0.029 Uiso 1 1 calc R
C10 C 0.0231(3) -0.2004(5) 0.1153(3) 0.0227(6) Uani 1 1 d .
H10 H -0.0106 -0.2393 0.0873 0.039 Uiso 1 1 calc R
C11 C 0.0528(3) -0.2340(5) 0.1809(3) 0.0245(6) Uani 1 1 d .
H11 H 0.0398 -0.2962 0.1977 0.041 Uiso 1 1 calc R
C12 C 0.1027(3) -0.1726(4) 0.2211(3) 0.0275(6) Uani 1 1 d .
H12 H 0.1224 -0.1951 0.2651 0.033 Uiso 1 1 calc R
C13 C 0.1823(3) -0.0780(5) 0.3826(3) 0.0285(6) Uani 1 1 d .
C14 C 0.1375(3) 0.0142(4) 0.3666(3) 0.0228(6) Uani 1 1 d .
C15 C 0.0911(4) 0.0354(5) 0.4033(3) 0.0261(8) Uani 1 1 d .
H15 H 0.0883 -0.0074 0.4395 0.055 Uiso 1 1 calc R
C16 C 0.0500(3) 0.1203(6) 0.3849(3) 0.0262(7) Uani 1 1 d .
H16 H 0.0190 0.1358 0.4084 0.055 Uiso 1 1 calc R
C17 C 0.0555(3) 0.1812(5) 0.3318(3) 0.0272(7) Uani 1 1 d .
H17 H 0.0276 0.2382 0.3181 0.045 Uiso 1 1 calc R
C18 C 0.1025(2) 0.1582(4) 0.2983(3) 0.0286(6) Uani 1 1 d .
H18 H 0.1062 0.2017 0.2627 0.034 Uiso 1 1 calc R
C19 C 0.2554(2) 0.2740(4) 0.3093(2) 0.0273(4) Uani 1 1 d .
C20 C 0.2836(2) 0.2223(4) 0.3770(2) 0.0299(5) Uani 1 1 d .
C21 C 0.3045(3) 0.2803(4) 0.4366(2) 0.0289(6) Uani 1 1 d .
H21 H 0.3019 0.3535 0.4354 0.035 Uiso 1 1 calc R
C22 C 0.3283(4) 0.2301(5) 0.4957(3) 0.0215(8) Uani 1 1 d .
H22 H 0.3397 0.2673 0.5364 0.062 Uiso 1 1 calc R
C23 C 0.3356(4) 0.1210(5) 0.4949(3) 0.0226(7) Uani 1 1 d .
H23 H 0.3551 0.0846 0.5347 0.073 Uiso 1 1 calc R
C24 C 0.3135(3) 0.0678(5) 0.4342(3) 0.0248(7) Uani 1 1 d .
H24 H 0.3167 -0.0053 0.4342 0.054 Uiso 1 1 calc R
O9 O 0.1999(14) 0.2663(7) 0.0294(3) 0.049(2) Uani 1 1 d .
O10 O 0.0712(7) 0.3040(12) 0.0635(8) 0.069(6) Uiso 1 1 d .
H27 H 0.213(5) 0.204(6) 0.036(5) 0.087(6) Uiso 1 1 d .
H28 H 0.219(6) 0.318(4) 0.030(4) 0.087(6) Uiso 1 1 d .
H29 H 0.108(4) 0.291(4) 0.049(5) 0.087(6) Uiso 1 1 d .
H30 H 0.056(5) 0.253(4) 0.079(6) 0.087(6) Uiso 1 1 d .

loop_
_atom_site_aniso_label
_atom_site_aniso_U_11
_atom_site_aniso_U_22
_atom_site_aniso_U_33
_atom_site_aniso_U_23
_atom_site_aniso_U_13
_atom_site_aniso_U_12
Tb1 0.02548(14) 0.0272(16) 0.02264(13) 0.00084(9) -0.00201(9) 0.00087(10)
Na1 0.0492(14) 0.0153(12) 0.0456(13) 0.0005(10) -0.0140(10) -0.0048(11)
O1 0.0267(9) 0.021(2) 0.0340(9) 0.003(2) 0.002(2) 0.005(2)
O2 0.023(2) 0.035(3) 0.034(3) 0.004(2) 0.0004(3) 0.003(1)
O3 0.0274(8) 0.0259(9) 0.0221(6) 0.003(1) 0.003(1) 0.004(3)
O4 0.0363(2) 0.0313(2) 0.0227(7) 0.005(3) 0.001(1) 0.002(1)
O5 0.0314(2) 0.0283(2) 0.0235(8) 0.003(1) 0.003(1) 0.004(1)
O6 0.0325(6) 0.0273(3) 0.0474(3) 0.011(1) 0.004(1) 0.001(1)
O7 0.0301(18) 0.0293(18) 0.0233(16) 0.001(1) 0.001(1) 0.001(1)
O8 0.0300(19) 0.0223(19) 0.0257(17) -0.001(1) 0.003(1) -0.001(1)
N1 0.032(2) 0.023(2) 0.046(3) -0.003(2) 0.007(2) -0.006(2)
N2 0.025(2) 0.028(2) 0.022(2) 0.001(1) 0.002(3) -0.001(1)
N3 0.031(2) 0.029(2) 0.025(2) -0.001(1) 0.002(1) -0.005(2)
N4 0.034(2) 0.023(2) 0.021(2) 0.006(3) -0.002(3) 0.002(1)
C1 0.021(3) 0.024(3) 0.029(3) 0.006(2) 0.007(2) 0.004(2)
C2 0.022(2) 0.026(3) 0.029(3) 0.008(2) 0.003(2) -0.004(2)
C3 0.028(3) 0.027(3) 0.022(4) -0.006(3) 0.005(3) -0.009(3)
C4 0.024(3) 0.025(4) 0.028(4) -0.004(3) 0.006(3) -0.007(3)
C5 0.025(4) 0.028(4) 0.036(4) 0.004(3) 0.004(3) -0.006(3)
C6 0.028(3) 0.027(3) 0.037(4) 0.003(3) 0.009(3) 0.003(3)
C7 0.023(2) 0.027(3) 0.022(2) 0.003(2) 0.005(4) 0.002(2)
C8 0.023(2) 0.025(3) 0.027(2) -0.004(2) 0.001(1) -0.003(2)
C9 0.027(3) 0.023(3) 0.021(2) -0.002(2) 0.001(1) -0.003(2)
C10 0.032(3) 0.025(3) 0.026(3) -0.002(2) 0.002(2) -0.004(2)
C11 0.037(3) 0.025(3) 0.039(3) 0.004(2) 0.005(2) -0.006(3)
C12 0.033(3) 0.022(3) 0.026(2) 0.006(2) 0.005(2) -0.006(2)
C13 0.037(4) 0.028(3) 0.022(3) -0.005(2) 0.007(3) -0.008(3)
C14 0.028(3) 0.023(3) 0.029(3) -0.004(2) 0.006(2) -0.006(3)
C15 0.028(5) 0.034(4) 0.035(3) -0.006(3) 0.009(3) -0.007(4)
C16 0.024(4) 0.028(5) 0.033(4) -0.007(3) 0.007(3) -0.010(3)
C17 0.027(3) 0.036(4) 0.048(3) -0.006(3) 0.007(2) -0.008(3)
C18 0.027(3) 0.025(3) 0.032(3) -0.005(2) 0.004(2) -0.004(2)
C19 0.017(2) 0.021(2) 0.023(2) 0.005(4) 0.004(2) -0.002(2)
C20 0.020(2) 0.028(3) 0.020(2) 0.0007(9) 0.002(1) -0.004(2)
C21 0.036(3) 0.027(3) 0.023(3) -0.003(2) 0.008(2) -0.006(3)
C22 0.022(5) 0.031(4) 0.021(3) -0.003(3) -0.002(3) -0.016(4)
C23 0.026(6) 0.034(4) 0.023(3) 0.005(3) -0.006(3) -0.007(4)
C24 0.022(4) 0.026(3) 0.039(3) 0.004(2) -0.008(3) -0.007(3)
O9 0.043(2) 0.046(7) 0.052(4) -0.007(5) -0.010(8) -0.008(6)
O10 0.052(8) 0.063(7) 0.051(13) 0.010(8) -0.008(4) -0.005(5)
C25 0.058(5) 0.043(2) 0.059(12) -0.010(6) 0.010(9) -0.015(6)
C26 0.065(5) 0.043(2) 0.059(12) -0.010(6) 0.010(9) -0.015(6)

loop_
_atom_type_symbol
_atom_type_description
_atom_type_scat_dispersion_real
_atom_type_scat_dispersion_imag
_atom_type_scat_source
C C 0.0033 0.0016 'International Tables Vol C Tables 4.2.6.8 and 6.1.1.4'
H H 0.0000 0.0000 'International Tables Vol C Tables 4.2.6.8 and 6.1.1.4'
N N 0.0061 0.0033 'International Tables Vol C Tables 4.2.6.8 and 6.1.1.4'
O O 0.0106 0.0060 'International Tables Vol C Tables 4.2.6.8 and 6.1.1.4'
Na Na 0.0362 0.0249 'International Tables Vol C Tables 4.2.6.8 and 6.1.1.4'
Tb Tb -0.1723 4.1537 'International Tables Vol C Tables 4.2.6.8 and 6.1.1.4'

loop_
_geom_angle_atom_site_label_1
_geom_angle_atom_site_label_2
_geom_angle_atom_site_label_3
_geom_angle
O5 Tb1 O3 136.10(12)
O5 Tb1 O1 72.73(13)
O3 Tb1 O1 144.05(5)
O5 Tb1 O7 130.36(12)
O3 Tb1 O7 68.61(10)
O1 Tb1 O7 112.20(12)
O5 Tb1 N3 65.46(14)
O3 Tb1 N3 87.46(13)
O1 Tb1 N3 128.35(13)
O7 Tb1 N3 76.77(12)
O5 Tb1 N1 135.20(14)
O3 Tb1 N1 82.81(13)
O1 Tb1 N1 63.40(14)
O7 Tb1 N1 77.39(13)
N3 Tb1 N1 154.16(16)
O5 Tb1 N4 74.87(13)
O3 Tb1 N4 129.98(13)
O1 Tb1 N4 69.81(13)
O7 Tb1 N4 62.79(11)
N3 Tb1 N4 71.08(13)
N1 Tb1 N4 97.25(14)
O5 Tb1 N2 75.06(12)
O3 Tb1 N2 63.19(12)
O1 Tb1 N2 125.95(14)
O7 Tb1 N2 121.77(12)
N3 Tb1 N2 70.56(13)
N1 Tb1 N2 124.37(13)
N4 Tb1 N2 138.39(13)
O5 Tb1 Na1 151.79(10)
O3 Tb1 Na1 34.96(8)
O1 Tb1 Na1 130.78(10)
O7 Tb1 Na1 34.55(8)
N3 Tb1 Na1 86.34(11)
N1 Tb1 Na1 72.03(11)
N4 Tb1 Na1 97.33(10)
N2 Tb1 Na1 95.75(10)
O9 Na1 O7 138.3(5)
O9 Na1 O3 93.1(3)
O7 Na1 O3 67.90(12)
O9 Na1 O10 73.3(7)
O7 Na1 O10 139.2(4)
O3 Na1 O10 89.7(3)
O9 Na1 Tb1 114.3(3)
O7 Na1 Tb1 34.81(9)
O3 Na1 Tb1 33.98(8)
O10 Na1 Tb1 120.3(3)
C1 O1 Tb1 124.9(3)
C7 O3 Tb1 128.3(3)
C7 O3 Na1 119.3(3)
Tb1 O3 Na1 111.06(13)
C13 O5 Tb1 125.2(4)
C19 O7 Na1 121.9(3)
C19 O7 Tb1 126.6(3)
Na1 O7 Tb1 110.64(13)
C2 N1 C6 117.7(5)
C2 N1 Tb1 115.4(4)
C6 N1 Tb1 125.7(4)
C12 N2 C8 117.7(4)
C12 N2 Tb1 126.8(3)
C8 N2 Tb1 114.2(3)
C18 N3 C14 118.2(5)
C18 N3 Tb1 127.0(4)
C14 N3 Tb1 114.8(4)
C24 N4 C20 117.6(4)
C24 N4 Tb1 125.1(4)
C20 N4 Tb1 117.0(3)
O2 C1 O1 125.2(6)
O2 C1 C2 118.2(5)
O1 C1 C2 116.6(5)
N1 C2 C3 122.3(6)
N1 C2 C1 115.7(5)
C3 C2 C1 122.0(5)
C4 C3 C2 119.1(6)
C4 C3 H3 120.5
C2 C3 H3 120.5
C5 C4 C3 118.8(6)
C5 C4 H4 120.6
C3 C4 H4 120.6
C4 C5 C6 118.6(6)
C4 C5 H5 120.7
C6 C5 H5 120.7
N1 C6 C5 123.5(6)
N1 C6 H6 118.3
C5 C6 H6 118.3
O4 C7 O3 125.9(5)
O4 C7 C8 118.2(4)
O3 C7 C8 115.8(4)
N2 C8 C9 122.2(5)
N2 C8 C7 116.7(4)
C9 C8 C7 121.1(4)
C10 C9 C8 119.7(5)
C10 C9 H9 120.1
C8 C9 H9 120.1
C9 C10 C11 118.7(5)
C9 C10 H10 120.6
C11 C10 H10 120.6
C10 C11 C12 118.5(5)
C10 C11 H11 120.7
C12 C11 H11 120.7
N2 C12 C11 123.2(5)
N2 C12 H12 118.4
C11 C12 H12 118.4
O6 C13 O5 125.6(6)
O6 C13 C14 117.6(6)
O5 C13 C14 116.7(5)
N3 C14 C15 121.2(6)
N3 C14 C13 116.9(5)
C15 C14 C13 121.9(6)
C16 C15 C14 119.1(6)
C16 C15 H15 120.4
C14 C15 H15 120.4
C17 C16 C15 118.8(6)
C17 C16 H16 120.6
C15 C16 H16 120.6
C16 C17 C18 119.8(6)
C16 C17 H17 120.1
C18 C17 H17 120.1
N3 C18 C17 122.8(6)
N3 C18 H18 118.6
C17 C18 H18 118.6
O8 C19 O7 126.0(4)
O8 C19 C20 116.7(4)
O7 C19 C20 117.3(4)
N4 C20 C21 122.6(4)
N4 C20 C19 115.4(4)
C21 C20 C19 122.0(5)
C22 C21 C20 119.5(5)
C22 C21 H21 120.2
C20 C21 H21 120.3
C21 C22 C23 118.7(5)
C21 C22 H22 120.7
C23 C22 H22 120.7
C24 C23 C22 118.9(5)
C24 C23 H23 120.6
C22 C23 H23 120.6
N4 C24 C23 122.5(6)
N4 C24 H24 118.7
C23 C24 H24 118.7

loop_
_geom_bond_atom_site_label_1
_geom_bond_atom_site_label_2
_geom_bond_distance
Tb1 O5 2.358(4)
Tb1 O3 2.392(3)
Tb1 O1 2.407(3)
Tb1 O7 2.437(4)
Tb1 N3 2.578(4)
Tb1 N1 2.621(5)
Tb1 N4 2.654(4)
Tb1 N2 2.689(4)
Tb1 Na1 3.994(2)
Na1 O9 2.456(12)
Na1 O7 2.421(4)
Na1 O3 2.453(4)
Na1 O10 2.606(16)
O1 C1 1.256(7)
O2 C1 1.243(6)
O3 C7 1.280(5)
O4 C7 1.227(5)
O5 C13 1.278(7)
O6 C13 1.237(7)
O7 C19 1.267(5)
O8 C19 1.239(5)
N1 C2 1.334(7)
N1 C6 1.345(7)
N2 C12 1.335(7)
N2 C8 1.344(6)
N3 C18 1.331(7)
N3 C14 1.350(7)
N4 C24 1.331(6)
N4 C20 1.338(6)
C1 C2 1.505(8)
C2 C3 1.389(9)
C3 C4 1.386(9)
C4 C5 1.375(9)
C5 C6 1.375(9)
C7 C8 1.509(7)
C8 C9 1.397(6)
C9 C10 1.363(7)
C10 C11 1.388(7)
C11 C12 1.394(7)
C13 C14 1.488(9)
C14 C15 1.407(9)
C15 C16 1.375(10)
C16 C17 1.358(9)
C17 C18 1.379(7)
C19 C20 1.502(6)
C20 C21 1.389(7)
C21 C22 1.339(8)
C22 C23 1.394(9)
C23 C24 1.378(8)
C3 H3 0.9300
C4 H4 0.9300
C5 H5 0.9300
C6 H6 0.9300
C9 H9 0.9300
C10 H10 0.9300
C11 H11 0.9300
C12 H12 0.9300
C15 H15 0.9300
C16 H16 0.9300
C17 H17 0.9300
C18 H18 0.9300
C21 H21 0.9300
C22 H22 0.9300
C23 H23 0.9300
C24 H24 0.9300
